data_1514732
loop_
_publ_author_name
'Hill, Michael S.'
'Liptrot, David J.'
'MacDougall, Dugald J.'
'Mahon, Mary F.'
'Robinson, Thomas P.'

_publ_section_title
;
 Hetero-dehydrocoupling of silanes and amines by heavier alkaline earth
 catalysis
;
_journal_issue 11
_journal_name_full 'Chemical Science'
_journal_page_first 4212
_journal_paper_doi 10.1039/c3sc51797g
_journal_volume 4
_journal_year 2013
_chemical_formula_sum 'C30 H42 N2 Si'
_chemical_formula_weight 458.75
_chemical_name_systematic
; 
 ? 
;
_space_group_IT_number 14
_symmetry_cell_setting monoclinic
_symmetry_space_group_name_Hall '-P 2yab'
_symmetry_space_group_name_H-M 'P 1 21/a 1'
_atom_sites_solution_hydrogens geom
_atom_sites_solution_primary direct
_atom_sites_solution_secondary difmap
_audit_creation_method SHELXL-97
_cell_angle_alpha 90.00
_cell_angle_beta 101.781(2)
_cell_angle_gamma 90.00
_cell_formula_units_Z 4
_cell_length_a 15.1354(4)
_cell_length_b 9.2400(3)
_cell_length_c 20.1280(6)
_cell_measurement_reflns_used 156077
_cell_measurement_temperature 150(2)
_cell_measurement_theta_max 27.485
_cell_measurement_theta_min 2.910
_cell_volume 2755.63(14)
_computing_cell_refinement 'HKL Scalepack (Otwinowski & Minor 1997)'
_computing_data_collection 'Collect (Bruker AXS BV, 1997-2004)'
_computing_data_reduction 'Denzo & Scalepack (Otwinowski & Minor, 1997)'
_computing_molecular_graphics 'ORTEX (P.McArdle, 1995)'
_computing_publication_material 'SHELXL-97/2 (Sheldrick,1997)'
_computing_structure_refinement 'SHELXL-97 (Sheldrick, 1997)'
_computing_structure_solution 'SHELXS-97 (Sheldrick, 1990)'
_diffrn_ambient_temperature 150(2)
_diffrn_measured_fraction_theta_full 0.993
_diffrn_measured_fraction_theta_max 0.993
_diffrn_measurement_device_type '95mm CCD camera on \k-goniostat'
_diffrn_measurement_method CCD
_diffrn_radiation_monochromator graphite
_diffrn_radiation_source 'fine-focus sealed tube'
_diffrn_radiation_type MoK\a
_diffrn_radiation_wavelength 0.71073
_diffrn_reflns_av_R_equivalents 0.0772
_diffrn_reflns_av_sigmaI/netI 0.0425
_diffrn_reflns_limit_h_max 19
_diffrn_reflns_limit_h_min -19
_diffrn_reflns_limit_k_max 11
_diffrn_reflns_limit_k_min -11
_diffrn_reflns_limit_l_max 26
_diffrn_reflns_limit_l_min -26
_diffrn_reflns_number 35403
_diffrn_reflns_theta_full 27.48
_diffrn_reflns_theta_max 27.48
_diffrn_reflns_theta_min 3.81
_exptl_absorpt_coefficient_mu 0.105
_exptl_absorpt_correction_T_max 0.942
_exptl_absorpt_correction_T_min 0.560
_exptl_absorpt_correction_type multi-scan
_exptl_absorpt_process_details
;
multi-scan from symmetry-related measurements 
 Sortav (Blessing 1995)
;
_exptl_crystal_colour colorless
_exptl_crystal_density_diffrn 1.106
_exptl_crystal_density_method 'not measured'
_exptl_crystal_description block
_exptl_crystal_F_000 1000
_exptl_crystal_size_max 0.60
_exptl_crystal_size_mid 0.60
_exptl_crystal_size_min 0.50
_refine_diff_density_max 0.343
_refine_diff_density_min -0.418
_refine_diff_density_rms 0.046
_refine_ls_extinction_coef 0.011(2)
_refine_ls_extinction_expression Fc^*^=kFc[1+0.001xFc^2^\l^3^/sin(2\q)]^-1/4^
_refine_ls_extinction_method SHELXL
_refine_ls_goodness_of_fit_ref 1.105
_refine_ls_hydrogen_treatment mixed
_refine_ls_matrix_type full
_refine_ls_number_parameters 319
_refine_ls_number_reflns 6254
_refine_ls_number_restraints 2
_refine_ls_restrained_S_all 1.105
_refine_ls_R_factor_all 0.0757
_refine_ls_R_factor_gt 0.0578
_refine_ls_shift/su_max 0.000
_refine_ls_shift/su_mean 0.000
_refine_ls_structure_factor_coef Fsqd
_refine_ls_weighting_details 'calc w=1/[\s^2^(Fo^2^)+(0.0502P)^2^+1.8058P] where P=(Fo^2^+2Fc^2^)/3'
_refine_ls_weighting_scheme calc
_refine_ls_wR_factor_gt 0.1372
_refine_ls_wR_factor_ref 0.1484
_reflns_number_gt 4983
_reflns_number_total 6254
_reflns_threshold_expression >2sigma(I)
_cod_data_source_file c3sc51797g.txt
_cod_data_source_block 12msh13-new
_cod_depositor_comments
;
The following automatic conversions were performed:

'_symmetry_cell_setting' value 'Monoclinic' changed to 'monoclinic'
according to
/usr/data/users/saulius/automatic-downloads/retrospective/RSC/lib/dictionaries/cif_core.dic
dictionary named 'cif_core.dic' version 2.4.2 from 2011-04-26.

Automatic conversion script
Id: cif_fix_values 2281 2013-09-26 08:29:07Z andrius 
;
_cod_original_sg_symbol_H-M P21/a
_cod_database_code 1514732

loop_
_symmetry_equiv_pos_as_xyz
'x, y, z'
'-x+1/2, y+1/2, -z'
'-x, -y, -z'
'x-1/2, -y-1/2, z'

loop_
_atom_site_label
_atom_site_type_symbol
_atom_site_fract_x
_atom_site_fract_y
_atom_site_fract_z
_atom_site_U_iso_or_equiv
_atom_site_adp_type
_atom_site_occupancy
_atom_site_symmetry_multiplicity
_atom_site_calc_flag
_atom_site_refinement_flags
Si1 Si 0.23565(3) 0.68320(6) 0.30349(3) 0.02949(16) Uani 1 1 d .
N1 N 0.14782(10) 0.65467(18) 0.23632(8) 0.0303(4) Uani 1 1 d D
N2 N 0.32181(10) 0.74605(19) 0.26656(8) 0.0324(4) Uani 1 1 d D
C1 C 0.25847(11) 0.5078(2) 0.35035(9) 0.0308(4) Uani 1 1 d .
C2 C 0.29032(13) 0.3863(2) 0.32103(10) 0.0352(4) Uani 1 1 d .
H2A H 0.2979 0.3916 0.2754 0.042 Uiso 1 1 calc R
C3 C 0.31126(14) 0.2579(3) 0.35696(12) 0.0418(5) Uani 1 1 d .
H3 H 0.3332 0.1769 0.3362 0.050 Uiso 1 1 calc R
C4 C 0.29976(15) 0.2494(3) 0.42329(12) 0.0466(6) Uani 1 1 d .
H4 H 0.3131 0.1618 0.4480 0.056 Uiso 1 1 calc R
C5 C 0.26905(15) 0.3676(3) 0.45365(11) 0.0467(6) Uani 1 1 d .
H5 H 0.2616 0.3614 0.4993 0.056 Uiso 1 1 calc R
C6 C 0.24889(13) 0.4963(3) 0.41754(10) 0.0383(5) Uani 1 1 d .
H6 H 0.2283 0.5774 0.4391 0.046 Uiso 1 1 calc R
C7 C 0.12842(12) 0.7304(2) 0.17280(9) 0.0299(4) Uani 1 1 d .
C8 C 0.14768(13) 0.6625(2) 0.11449(10) 0.0349(4) Uani 1 1 d .
C9 C 0.18611(14) 0.5097(3) 0.11740(11) 0.0399(5) Uani 1 1 d .
H9 H 0.2186 0.4919 0.1652 0.048 Uiso 1 1 calc R
C10 C 0.25398(15) 0.4879(3) 0.07162(12) 0.0443(5) Uani 1 1 d .
H10A H 0.2229 0.4952 0.0240 0.066 Uiso 1 1 calc R
H10B H 0.2818 0.3921 0.0800 0.066 Uiso 1 1 calc R
H10C H 0.3008 0.5625 0.0815 0.066 Uiso 1 1 calc R
C11 C 0.11075(19) 0.3982(3) 0.10078(17) 0.0633(8) Uani 1 1 d .
H11A H 0.0696 0.4093 0.1322 0.095 Uiso 1 1 calc R
H11B H 0.1368 0.3007 0.1053 0.095 Uiso 1 1 calc R
H11C H 0.0774 0.4128 0.0541 0.095 Uiso 1 1 calc R
C12 C 0.12962(15) 0.7375(3) 0.05322(11) 0.0425(5) Uani 1 1 d .
H12 H 0.1415 0.6924 0.0136 0.051 Uiso 1 1 calc R
C13 C 0.09456(15) 0.8768(3) 0.04887(11) 0.0434(5) Uani 1 1 d .
H13 H 0.0835 0.9269 0.0068 0.052 Uiso 1 1 calc R
C14 C 0.07585(13) 0.9422(2) 0.10601(11) 0.0382(5) Uani 1 1 d .
H14 H 0.0521 1.0377 0.1028 0.046 Uiso 1 1 calc R
C15 C 0.09118(12) 0.8708(2) 0.16854(10) 0.0317(4) Uani 1 1 d .
C16 C 0.07002(13) 0.9474(2) 0.23017(11) 0.0364(5) Uani 1 1 d .
H16 H 0.0678 0.8725 0.2657 0.044 Uiso 1 1 calc R
C17 C -0.02145(14) 1.0251(3) 0.21516(13) 0.0454(5) Uani 1 1 d .
H17A H -0.0209 1.1001 0.1808 0.068 Uiso 1 1 calc R
H17B H -0.0325 1.0698 0.2569 0.068 Uiso 1 1 calc R
H17C H -0.0694 0.9550 0.1982 0.068 Uiso 1 1 calc R
C18 C 0.14417(15) 1.0556(3) 0.25959(13) 0.0487(6) Uani 1 1 d .
H18A H 0.2029 1.0066 0.2680 0.073 Uiso 1 1 calc R
H18B H 0.1328 1.0946 0.3023 0.073 Uiso 1 1 calc R
H18C H 0.1444 1.1348 0.2273 0.073 Uiso 1 1 calc R
C19 C 0.38786(12) 0.8559(2) 0.28584(10) 0.0312(4) Uani 1 1 d .
C20 C 0.44225(13) 0.8582(2) 0.35161(10) 0.0363(5) Uani 1 1 d .
C21 C 0.43628(14) 0.7433(3) 0.40416(10) 0.0420(5) Uani 1 1 d .
H21 H 0.3756 0.6968 0.3906 0.050 Uiso 1 1 calc R
C22 C 0.5062(3) 0.6257(4) 0.40426(16) 0.0854(11) Uani 1 1 d .
H22A H 0.5667 0.6684 0.4148 0.128 Uiso 1 1 calc R
H22B H 0.4963 0.5798 0.3595 0.128 Uiso 1 1 calc R
H22C H 0.5007 0.5530 0.4386 0.128 Uiso 1 1 calc R
C23 C 0.4433(2) 0.8016(3) 0.47529(13) 0.0601(7) Uani 1 1 d .
H23A H 0.4295 0.7242 0.5049 0.090 Uiso 1 1 calc R
H23B H 0.4002 0.8811 0.4745 0.090 Uiso 1 1 calc R
H23C H 0.5047 0.8371 0.4926 0.090 Uiso 1 1 calc R
C24 C 0.50707(13) 0.9679(3) 0.36740(11) 0.0402(5) Uani 1 1 d .
H24 H 0.5440 0.9707 0.4116 0.048 Uiso 1 1 calc R
C25 C 0.51900(13) 1.0717(2) 0.32094(11) 0.0392(5) Uani 1 1 d .
H25 H 0.5639 1.1443 0.3329 0.047 Uiso 1 1 calc R
C26 C 0.46507(13) 1.0693(2) 0.25675(11) 0.0366(5) Uani 1 1 d .
H26 H 0.4732 1.1408 0.2247 0.044 Uiso 1 1 calc R
C27 C 0.39874(12) 0.9635(2) 0.23812(10) 0.0322(4) Uani 1 1 d .
C28 C 0.34050(13) 0.9616(2) 0.16668(10) 0.0344(4) Uani 1 1 d .
H28 H 0.2807 0.9193 0.1700 0.041 Uiso 1 1 calc R
C29 C 0.32276(16) 1.1128(3) 0.13584(12) 0.0445(5) Uani 1 1 d .
H29A H 0.3011 1.1763 0.1681 0.067 Uiso 1 1 calc R
H29B H 0.2770 1.1068 0.0937 0.067 Uiso 1 1 calc R
H29C H 0.3788 1.1521 0.1260 0.067 Uiso 1 1 calc R
C30 C 0.38175(14) 0.8632(3) 0.11973(11) 0.0411(5) Uani 1 1 d .
H30A H 0.3390 0.8520 0.0764 0.062 Uiso 1 1 calc R
H30B H 0.3949 0.7681 0.1411 0.062 Uiso 1 1 calc R
H30C H 0.4377 0.9066 0.1117 0.062 Uiso 1 1 calc R
H1 H 0.1036(14) 0.582(2) 0.2431(13) 0.059(8) Uiso 1 1 d D
H2 H 0.3082(15) 0.740(3) 0.2171(3) 0.042(6) Uiso 1 1 d D
H1A H 0.2233(14) 0.778(2) 0.3532(10) 0.031(5) Uiso 1 1 d .

loop_
_atom_site_aniso_label
_atom_site_aniso_U_11
_atom_site_aniso_U_22
_atom_site_aniso_U_33
_atom_site_aniso_U_23
_atom_site_aniso_U_13
_atom_site_aniso_U_12
Si1 0.0257(3) 0.0336(3) 0.0283(3) 0.0006(2) 0.00323(19) -0.0001(2)
N1 0.0262(7) 0.0327(9) 0.0311(8) 0.0027(7) 0.0033(6) -0.0014(6)
N2 0.0291(8) 0.0366(10) 0.0298(8) 0.0020(7) 0.0017(6) -0.0034(7)
C1 0.0220(8) 0.0380(11) 0.0309(9) 0.0017(8) 0.0018(7) -0.0023(7)
C2 0.0312(9) 0.0392(12) 0.0349(10) 0.0003(9) 0.0058(8) -0.0020(8)
C3 0.0355(10) 0.0376(12) 0.0503(13) 0.0024(10) 0.0040(9) 0.0030(9)
C4 0.0385(11) 0.0472(14) 0.0517(13) 0.0179(11) 0.0035(10) 0.0030(10)
C5 0.0410(11) 0.0628(16) 0.0363(11) 0.0144(11) 0.0077(9) 0.0034(11)
C6 0.0319(10) 0.0494(13) 0.0334(10) 0.0049(9) 0.0066(8) 0.0027(9)
C7 0.0229(8) 0.0359(11) 0.0296(9) 0.0017(8) 0.0022(7) -0.0014(7)
C8 0.0295(9) 0.0392(12) 0.0343(10) 0.0004(8) 0.0029(8) 0.0051(8)
C9 0.0438(11) 0.0408(12) 0.0346(10) 0.0012(9) 0.0066(9) 0.0104(9)
C10 0.0413(11) 0.0412(13) 0.0501(13) -0.0028(10) 0.0091(10) 0.0051(10)
C11 0.0559(15) 0.0397(15) 0.102(2) 0.0016(14) 0.0337(15) 0.0016(12)
C12 0.0457(12) 0.0496(14) 0.0315(10) 0.0028(9) 0.0061(9) 0.0114(10)
C13 0.0424(11) 0.0501(14) 0.0362(11) 0.0111(10) 0.0043(9) 0.0108(10)
C14 0.0317(10) 0.0374(12) 0.0438(11) 0.0069(9) 0.0041(8) 0.0066(8)
C15 0.0237(8) 0.0336(11) 0.0367(10) 0.0006(8) 0.0037(7) 0.0008(7)
C16 0.0334(10) 0.0351(11) 0.0411(11) -0.0008(9) 0.0086(8) 0.0025(8)
C17 0.0327(10) 0.0435(14) 0.0609(14) -0.0081(11) 0.0119(10) 0.0035(9)
C18 0.0395(12) 0.0504(15) 0.0541(14) -0.0139(11) 0.0044(10) -0.0005(10)
C19 0.0236(8) 0.0322(10) 0.0375(10) 0.0000(8) 0.0058(7) -0.0014(7)
C20 0.0270(9) 0.0429(12) 0.0373(10) 0.0006(9) 0.0029(8) -0.0020(8)
C21 0.0363(11) 0.0501(14) 0.0351(11) 0.0053(10) -0.0034(8) -0.0076(9)
C22 0.142(3) 0.061(2) 0.0637(18) 0.0247(15) 0.048(2) 0.041(2)
C23 0.0682(17) 0.0672(19) 0.0493(14) 0.0016(13) 0.0222(13) 0.0000(14)
C24 0.0292(10) 0.0480(13) 0.0412(11) -0.0045(10) 0.0021(8) -0.0037(9)
C25 0.0298(10) 0.0362(12) 0.0514(12) -0.0059(9) 0.0081(9) -0.0055(8)
C26 0.0311(9) 0.0328(11) 0.0475(12) 0.0019(9) 0.0115(8) 0.0010(8)
C27 0.0254(9) 0.0330(11) 0.0389(10) 0.0013(8) 0.0081(7) 0.0013(7)
C28 0.0276(9) 0.0362(11) 0.0392(11) 0.0073(8) 0.0059(8) 0.0021(8)
C29 0.0463(12) 0.0409(13) 0.0453(12) 0.0083(10) 0.0069(10) 0.0069(10)
C30 0.0371(10) 0.0448(13) 0.0404(11) 0.0017(9) 0.0057(9) 0.0031(9)

loop_
_atom_type_symbol
_atom_type_description
_atom_type_scat_dispersion_real
_atom_type_scat_dispersion_imag
_atom_type_scat_source
C C 0.0033 0.0016 'International Tables Vol C Tables 4.2.6.8 and 6.1.1.4'
H H 0.0000 0.0000 'International Tables Vol C Tables 4.2.6.8 and 6.1.1.4'
N N 0.0061 0.0033 'International Tables Vol C Tables 4.2.6.8 and 6.1.1.4'
Si Si 0.0817 0.0704 'International Tables Vol C Tables 4.2.6.8 and 6.1.1.4'

loop_
_geom_angle_atom_site_label_1
_geom_angle_atom_site_label_2
_geom_angle_atom_site_label_3
_geom_angle
N1 Si1 N2 104.15(8)
N1 Si1 C1 107.36(8)
N2 Si1 C1 115.47(8)
N1 Si1 H1A 118.4(8)
N2 Si1 H1A 109.0(9)
C1 Si1 H1A 103.0(9)
C7 N1 Si1 127.84(13)
C7 N1 H1 116.0(15)
Si1 N1 H1 116.1(15)
C19 N2 Si1 132.27(14)
C19 N2 H2 108.0(14)
Si1 N2 H2 113.5(14)
C6 C1 C2 117.46(19)
C6 C1 Si1 120.69(16)
C2 C1 Si1 121.76(15)
C3 C2 C1 121.76(19)
C3 C2 H2A 119.1
C1 C2 H2A 119.1
C4 C3 C2 119.3(2)
C4 C3 H3 120.4
C2 C3 H3 120.4
C5 C4 C3 120.2(2)
C5 C4 H4 119.9
C3 C4 H4 119.9
C4 C5 C6 120.2(2)
C4 C5 H5 119.9
C6 C5 H5 119.9
C1 C6 C5 121.1(2)
C1 C6 H6 119.5
C5 C6 H6 119.5
C15 C7 C8 120.39(18)
C15 C7 N1 120.63(17)
C8 C7 N1 118.98(18)
C12 C8 C7 118.6(2)
C12 C8 C9 119.98(19)
C7 C8 C9 121.43(18)
C11 C9 C8 110.84(18)
C11 C9 C10 110.1(2)
C8 C9 C10 113.43(19)
C11 C9 H9 107.4
C8 C9 H9 107.4
C10 C9 H9 107.4
C9 C10 H10A 109.5
C9 C10 H10B 109.5
H10A C10 H10B 109.5
C9 C10 H10C 109.5
H10A C10 H10C 109.5
H10B C10 H10C 109.5
C9 C11 H11A 109.5
C9 C11 H11B 109.5
H11A C11 H11B 109.5
C9 C11 H11C 109.5
H11A C11 H11C 109.5
H11B C11 H11C 109.5
C13 C12 C8 121.4(2)
C13 C12 H12 119.3
C8 C12 H12 119.3
C14 C13 C12 119.7(2)
C14 C13 H13 120.2
C12 C13 H13 120.2
C13 C14 C15 121.3(2)
C13 C14 H14 119.4
C15 C14 H14 119.4
C14 C15 C7 118.68(18)
C14 C15 C16 119.43(19)
C7 C15 C16 121.86(18)
C15 C16 C18 111.14(17)
C15 C16 C17 112.95(17)
C18 C16 C17 109.39(19)
C15 C16 H16 107.7
C18 C16 H16 107.7
C17 C16 H16 107.7
C16 C17 H17A 109.5
C16 C17 H17B 109.5
H17A C17 H17B 109.5
C16 C17 H17C 109.5
H17A C17 H17C 109.5
H17B C17 H17C 109.5
C16 C18 H18A 109.5
C16 C18 H18B 109.5
H18A C18 H18B 109.5
C16 C18 H18C 109.5
H18A C18 H18C 109.5
H18B C18 H18C 109.5
C20 C19 C27 120.05(18)
C20 C19 N2 120.69(18)
C27 C19 N2 119.26(17)
C24 C20 C19 118.14(19)
C24 C20 C21 119.17(18)
C19 C20 C21 122.62(18)
C23 C21 C20 114.1(2)
C23 C21 C22 109.8(2)
C20 C21 C22 111.2(2)
C23 C21 H21 107.1
C20 C21 H21 107.1
C22 C21 H21 107.1
C21 C22 H22A 109.5
C21 C22 H22B 109.5
H22A C22 H22B 109.5
C21 C22 H22C 109.5
H22A C22 H22C 109.5
H22B C22 H22C 109.5
C21 C23 H23A 109.5
C21 C23 H23B 109.5
H23A C23 H23B 109.5
C21 C23 H23C 109.5
H23A C23 H23C 109.5
H23B C23 H23C 109.5
C25 C24 C20 122.18(19)
C25 C24 H24 118.9
C20 C24 H24 118.9
C24 C25 C26 119.32(19)
C24 C25 H25 120.3
C26 C25 H25 120.3
C25 C26 C27 121.2(2)
C25 C26 H26 119.4
C27 C26 H26 119.4
C26 C27 C19 119.09(18)
C26 C27 C28 120.41(18)
C19 C27 C28 120.48(17)
C27 C28 C29 113.07(18)
C27 C28 C30 110.98(16)
C29 C28 C30 110.57(17)
C27 C28 H28 107.3
C29 C28 H28 107.3
C30 C28 H28 107.3
C28 C29 H29A 109.5
C28 C29 H29B 109.5
H29A C29 H29B 109.5
C28 C29 H29C 109.5
H29A C29 H29C 109.5
H29B C29 H29C 109.5
C28 C30 H30A 109.5
C28 C30 H30B 109.5
H30A C30 H30B 109.5
C28 C30 H30C 109.5
H30A C30 H30C 109.5
H30B C30 H30C 109.5

loop_
_geom_bond_atom_site_label_1
_geom_bond_atom_site_label_2
_geom_bond_distance
Si1 N1 1.7119(16)
Si1 N2 1.7281(17)
Si1 C1 1.871(2)
Si1 H1A 1.37(2)
N1 C7 1.434(2)
N1 H1 0.976(5)
N2 C19 1.422(2)
N2 H2 0.976(5)
C1 C6 1.393(3)
C1 C2 1.399(3)
C2 C3 1.392(3)
C2 H2A 0.9500
C3 C4 1.383(3)
C3 H3 0.9500
C4 C5 1.377(4)
C4 H4 0.9500
C5 C6 1.394(3)
C5 H5 0.9500
C6 H6 0.9500
C7 C15 1.410(3)
C7 C8 1.413(3)
C8 C12 1.392(3)
C8 C9 1.523(3)
C9 C11 1.523(4)
C9 C10 1.527(3)
C9 H9 1.0000
C10 H10A 0.9800
C10 H10B 0.9800
C10 H10C 0.9800
C11 H11A 0.9800
C11 H11B 0.9800
C11 H11C 0.9800
C12 C13 1.389(3)
C12 H12 0.9500
C13 C14 1.379(3)
C13 H13 0.9500
C14 C15 1.398(3)
C14 H14 0.9500
C15 C16 1.518(3)
C16 C18 1.529(3)
C16 C17 1.534(3)
C16 H16 1.0000
C17 H17A 0.9800
C17 H17B 0.9800
C17 H17C 0.9800
C18 H18A 0.9800
C18 H18B 0.9800
C18 H18C 0.9800
C19 C20 1.409(3)
C19 C27 1.415(3)
C20 C24 1.401(3)
C20 C21 1.514(3)
C21 C23 1.513(3)
C21 C22 1.517(4)
C21 H21 1.0000
C22 H22A 0.9800
C22 H22B 0.9800
C22 H22C 0.9800
C23 H23A 0.9800
C23 H23B 0.9800
C23 H23C 0.9800
C24 C25 1.377(3)
C24 H24 0.9500
C25 C26 1.380(3)
C25 H25 0.9500
C26 C27 1.397(3)
C26 H26 0.9500
C27 C28 1.526(3)
C28 C29 1.530(3)
C28 C30 1.533(3)
C28 H28 1.0000
C29 H29A 0.9800
C29 H29B 0.9800
C29 H29C 0.9800
C30 H30A 0.9800
C30 H30B 0.9800
C30 H30C 0.9800

loop_
_geom_torsion_atom_site_label_1
_geom_torsion_atom_site_label_2
_geom_torsion_atom_site_label_3
_geom_torsion_atom_site_label_4
_geom_torsion
N2 Si1 N1 C7 -30.12(19)
C1 Si1 N1 C7 -153.04(16)
N1 Si1 N2 C19 140.07(18)
C1 Si1 N2 C19 -102.48(19)
N1 Si1 C1 C6 -117.94(15)
N2 Si1 C1 C6 126.42(15)
N1 Si1 C1 C2 65.62(17)
N2 Si1 C1 C2 -50.01(18)
C6 C1 C2 C3 0.4(3)
Si1 C1 C2 C3 176.98(15)
C1 C2 C3 C4 0.5(3)
C2 C3 C4 C5 -0.9(3)
C3 C4 C5 C6 0.4(3)
C2 C1 C6 C5 -1.0(3)
Si1 C1 C6 C5 -177.54(16)
C4 C5 C6 C1 0.6(3)
Si1 N1 C7 C15 -75.5(2)
Si1 N1 C7 C8 104.1(2)
C15 C7 C8 C12 0.4(3)
N1 C7 C8 C12 -179.26(18)
C15 C7 C8 C9 -178.73(18)
N1 C7 C8 C9 1.6(3)
C12 C8 C9 C11 -87.3(3)
C7 C8 C9 C11 91.8(2)
C12 C8 C9 C10 37.2(3)
C7 C8 C9 C10 -143.70(19)
C7 C8 C12 C13 0.9(3)
C9 C8 C12 C13 180.0(2)
C8 C12 C13 C14 -1.0(3)
C12 C13 C14 C15 -0.2(3)
C13 C14 C15 C7 1.4(3)
C13 C14 C15 C16 179.67(19)
C8 C7 C15 C14 -1.5(3)
N1 C7 C15 C14 178.12(17)
C8 C7 C15 C16 -179.70(17)
N1 C7 C15 C16 -0.1(3)
C14 C15 C16 C18 -78.4(2)
C7 C15 C16 C18 99.8(2)
C14 C15 C16 C17 45.0(3)
C7 C15 C16 C17 -136.8(2)
Si1 N2 C19 C20 51.6(3)
Si1 N2 C19 C27 -128.51(18)
C27 C19 C20 C24 -0.8(3)
N2 C19 C20 C24 179.09(18)
C27 C19 C20 C21 -177.74(19)
N2 C19 C20 C21 2.1(3)
C24 C20 C21 C23 43.1(3)
C19 C20 C21 C23 -140.0(2)
C24 C20 C21 C22 -81.9(3)
C19 C20 C21 C22 95.0(3)
C19 C20 C24 C25 -0.2(3)
C21 C20 C24 C25 176.9(2)
C20 C24 C25 C26 0.6(3)
C24 C25 C26 C27 0.0(3)
C25 C26 C27 C19 -0.9(3)
C25 C26 C27 C28 -179.33(19)
C20 C19 C27 C26 1.3(3)
N2 C19 C27 C26 -178.54(18)
C20 C19 C27 C28 179.72(18)
N2 C19 C27 C28 -0.1(3)
C26 C27 C28 C29 -32.2(3)
C19 C27 C28 C29 149.44(19)
C26 C27 C28 C30 92.7(2)
C19 C27 C28 C30 -85.6(2)
